data_9011099
loop_
_publ_author_name
'Dusausoy, Y.'
'Protas, J.'

_publ_section_title
;
 Determination et etude de la structure cristalline de la rodalquilarite,
 chlorotellurite acide de fer
;
_journal_name_full 'Acta Crystallographica, Section B'
_journal_page_first 1551
_journal_page_last 1558
_journal_paper_doi 10.1107/S0567740869004316
_journal_volume 25
_journal_year 1969
_chemical_compound_source 'Almeria, Spain'
_chemical_formula_sum 'Cl Fe2 O12 Te4'
_chemical_name_mineral Rodalquilarite
_space_group_IT_number 2
_symmetry_space_group_name_Hall '-P 1'
_symmetry_space_group_name_H-M 'P -1'
_cell_angle_alpha 103.17
_cell_angle_beta 107.08
_cell_angle_gamma 77.87
_cell_length_a 8.89
_cell_length_b 5.08
_cell_length_c 6.63
_cell_formula_units_Z 1
_cell_volume 275.366
_database_code_amcsd 0009361
_exptl_crystal_density_diffrn 5.123
_cod_original_cell_volume 275.367
_cod_original_formula_sum 'Fe2 Te4 O12 Cl'
_cod_database_code 9011099

loop_
_space_group_symop_operation_xyz
x,y,z
-x,-y,-z

loop_
_atom_site_label
_atom_site_fract_x
_atom_site_fract_y
_atom_site_fract_z
_atom_site_U_iso_or_equiv
Fe 0.44240 0.72270 0.35480 0.01302
Te1 0.16980 0.33850 0.33420 0.01525
Te2 0.31290 0.88020 0.84090 0.01413
O1 0.11800 0.09410 0.06830 0.02254
O2 0.34760 0.11430 0.46670 0.01712
O3 0.19700 0.59860 0.81450 0.01231
O4 0.26100 0.54580 0.20610 0.02026
O5 0.52700 0.19370 0.90590 0.01930
O6 0.41100 0.65260 0.63520 0.01631
Cl 0.00000 0.00000 0.50000 0.02295

loop_
_cod_related_entry_id
_cod_related_entry_database
_cod_related_entry_code
1 AMCSD 0009361
